data_7207838
loop_
_publ_author_name
'Qiao, Yong-Zhen'
'Fu, Wen-Zhen'
'Yue, Jun-Ming'
'Liu, Xiu-Cun'
'Niu, Yun-Yin'
'Hou, Hong-Wei'

_publ_section_title
;
 Role of cooperative templates in the self-assembly process of microporous
 structures: syntheses and characterization of 12 new silver
 halide/thiocyanate supramolecular polymers
;
_journal_issue 9
_journal_name_full CrystEngComm
_journal_page_first 3241
_journal_paper_doi 10.1039/c2ce06687d
_journal_volume 14
_journal_year 2012
_chemical_formula_sum 'C12 H14 Ag I3 N2'
_chemical_formula_weight 674.82
_chemical_name_systematic
;
?
;
_space_group_IT_number 2
_symmetry_cell_setting triclinic
_symmetry_space_group_name_Hall '-P 1'
_symmetry_space_group_name_H-M 'P -1'
_atom_sites_solution_hydrogens geom
_atom_sites_solution_primary direct
_atom_sites_solution_secondary difmap
_audit_creation_method SHELXL-97
_cell_angle_alpha 74.2800(10)
_cell_angle_beta 74.2200(10)
_cell_angle_gamma 70.0400(10)
_cell_formula_units_Z 2
_cell_length_a 8.2313(10)
_cell_length_b 10.2454(12)
_cell_length_c 11.5573(14)
_cell_measurement_reflns_used 4883
_cell_measurement_temperature 291(2)
_cell_measurement_theta_max 28.20
_cell_measurement_theta_min 2.56
_cell_volume 864.33(18)
_computing_cell_refinement 'Bruker SMART'
_computing_data_collection 'Bruker SMART'
_computing_data_reduction 'Bruker SAINT'
_computing_molecular_graphics 'Bruker SHELXTL'
_computing_publication_material 'Bruker SHELXTL'
_computing_structure_refinement 'SHELXL-97 (Sheldrick, 1997)'
_computing_structure_solution 'SHELXS-97 (Sheldrick, 1990)'
_diffrn_ambient_temperature 291(2)
_diffrn_measured_fraction_theta_full 0.974
_diffrn_measured_fraction_theta_max 0.974
_diffrn_measurement_device_type 'CCD area detector'
_diffrn_measurement_method 'phi and omega scans'
_diffrn_radiation_monochromator graphite
_diffrn_radiation_source 'fine-focus sealed tube'
_diffrn_radiation_type MoK\a
_diffrn_radiation_wavelength 0.71073
_diffrn_reflns_av_R_equivalents 0.0185
_diffrn_reflns_av_sigmaI/netI 0.0254
_diffrn_reflns_limit_h_max 9
_diffrn_reflns_limit_h_min -9
_diffrn_reflns_limit_k_max 12
_diffrn_reflns_limit_k_min -12
_diffrn_reflns_limit_l_max 13
_diffrn_reflns_limit_l_min -13
_diffrn_reflns_number 6284
_diffrn_reflns_theta_full 25.49
_diffrn_reflns_theta_max 25.49
_diffrn_reflns_theta_min 2.69
_exptl_absorpt_coefficient_mu 6.510
_exptl_absorpt_correction_T_max 0.4713
_exptl_absorpt_correction_T_min 0.1689
_exptl_absorpt_correction_type none
_exptl_crystal_density_diffrn 2.593
_exptl_crystal_density_meas 0
_exptl_crystal_density_method 'not measured'
_exptl_crystal_F_000 612
_exptl_crystal_size_max 0.42
_exptl_crystal_size_mid 0.33
_exptl_crystal_size_min 0.14
_refine_diff_density_max 0.620
_refine_diff_density_min -0.603
_refine_diff_density_rms 0.090
_refine_ls_extinction_method none
_refine_ls_goodness_of_fit_ref 1.043
_refine_ls_hydrogen_treatment mixed
_refine_ls_matrix_type full
_refine_ls_number_parameters 163
_refine_ls_number_reflns 3121
_refine_ls_number_restraints 0
_refine_ls_restrained_S_all 1.043
_refine_ls_R_factor_all 0.0225
_refine_ls_R_factor_gt 0.0200
_refine_ls_shift/su_max 0.001
_refine_ls_shift/su_mean 0.000
_refine_ls_structure_factor_coef Fsqd
_refine_ls_weighting_details 'calc w=1/[\s^2^(Fo^2^)+(0.0204P)^2^+0.5070P] where P=(Fo^2^+2Fc^2^)/3'
_refine_ls_weighting_scheme calc
_refine_ls_wR_factor_gt 0.0468
_refine_ls_wR_factor_ref 0.0481
_reflns_number_gt 2875
_reflns_number_total 3121
_reflns_threshold_expression >2sigma(I)
_cod_data_source_file c2ce06687d.txt
_cod_data_source_block 1272
_cod_depositor_comments
;
The following automatic conversions were performed:

'_symmetry_cell_setting' value 'Triclinic' changed to 'triclinic'
according to /home/saulius/struct/CIF-dictionaries/cif_core.dic
dictionary named 'cif_core.dic' version 2.4.1 from 2010-06-29.

Automatic conversion script
Id: cif_fix_values 1715 2011-07-08 13:25:40Z adriana 
;
_cod_original_sg_symbol_H-M P-1
_cod_database_code 7207838

loop_
_symmetry_equiv_pos_as_xyz
'x, y, z'
'-x, -y, -z'

loop_
_atom_site_label
_atom_site_type_symbol
_atom_site_fract_x
_atom_site_fract_y
_atom_site_fract_z
_atom_site_U_iso_or_equiv
_atom_site_adp_type
_atom_site_occupancy
_atom_site_symmetry_multiplicity
_atom_site_calc_flag
_atom_site_refinement_flags
Ag1 Ag 0.52778(4) 0.12737(3) 0.33525(3) 0.04740(9) Uani 1 1 d .
I1 I 0.84487(3) 0.11875(3) 0.15433(2) 0.04761(8) Uani 1 1 d .
I2 I 0.46640(3) 0.17125(2) 0.58435(2) 0.03654(7) Uani 1 1 d .
I3 I 0.25641(3) 0.31349(2) 0.21784(2) 0.04016(7) Uani 1 1 d .
N1 N 0.0428(3) 0.8086(3) 0.4982(3) 0.0329(6) Uani 1 1 d .
N2 N 0.4220(4) 0.1844(3) 0.9112(3) 0.0396(7) Uani 1 1 d .
C1 C 0.0215(5) 0.7798(4) 0.3968(4) 0.0504(10) Uani 1 1 d .
H1 H -0.0517 0.8487 0.3475 0.061 Uiso 1 1 calc R
C2 C 0.1066(7) 0.6504(4) 0.3662(4) 0.0599(11) Uani 1 1 d .
H2 H 0.0918 0.6313 0.2962 0.072 Uiso 1 1 calc R
C3 C 0.2145(5) 0.5482(4) 0.4391(4) 0.0481(9) Uani 1 1 d .
H3 H 0.2722 0.4594 0.4192 0.058 Uiso 1 1 calc R
C4 C 0.2361(5) 0.5784(4) 0.5415(3) 0.0437(9) Uani 1 1 d .
H4 H 0.3089 0.5103 0.5915 0.052 Uiso 1 1 calc R
C5 C 0.1494(5) 0.7103(4) 0.5699(3) 0.0407(8) Uani 1 1 d .
H5 H 0.1646 0.7314 0.6389 0.049 Uiso 1 1 calc R
C6 C -0.0529(5) 0.9484(3) 0.5311(4) 0.0439(9) Uani 1 1 d .
H6A H -0.0742 0.9392 0.6193 0.053 Uiso 1 1 calc R
H6B H -0.1661 0.9836 0.5062 0.053 Uiso 1 1 calc R
C7 C 0.2485(6) 0.2252(4) 0.9084(3) 0.0482(9) Uani 1 1 d .
H7 H 0.1921 0.1567 0.9199 0.058 Uiso 1 1 calc R
C8 C 0.1554(7) 0.3634(5) 0.8893(4) 0.0611(12) Uani 1 1 d .
H8 H 0.0357 0.3890 0.8889 0.073 Uiso 1 1 calc R
C9 C 0.2348(8) 0.4633(5) 0.8709(4) 0.0689(14) Uani 1 1 d .
H9 H 0.1706 0.5585 0.8566 0.083 Uiso 1 1 calc R
C10 C 0.4107(9) 0.4260(5) 0.8729(4) 0.0771(16) Uani 1 1 d .
H10 H 0.4667 0.4953 0.8593 0.093 Uiso 1 1 calc R
C11 C 0.5055(6) 0.2817(5) 0.8957(4) 0.0596(11) Uani 1 1 d .
H11 H 0.6240 0.2541 0.9001 0.072 Uiso 1 1 calc R
C12 C 0.5172(6) 0.0314(4) 0.9319(3) 0.0475(9) Uani 1 1 d .
H12A H 0.6426 0.0178 0.9015 0.057 Uiso 1 1 calc R
H12B H 0.4773 -0.0162 0.8878 0.057 Uiso 1 1 calc R

loop_
_atom_site_aniso_label
_atom_site_aniso_U_11
_atom_site_aniso_U_22
_atom_site_aniso_U_33
_atom_site_aniso_U_23
_atom_site_aniso_U_13
_atom_site_aniso_U_12
Ag1 0.04940(17) 0.04478(17) 0.04297(16) -0.00329(13) -0.01177(13) -0.00944(13)
I1 0.05137(15) 0.04679(15) 0.04577(15) -0.01243(11) 0.00023(11) -0.02063(12)
I2 0.04181(13) 0.02676(12) 0.03366(12) -0.00590(9) -0.00490(9) -0.00277(9)
I3 0.04460(14) 0.03620(14) 0.03673(13) -0.00584(10) -0.01163(10) -0.00628(10)
N1 0.0279(13) 0.0203(13) 0.0456(16) -0.0083(12) -0.0005(12) -0.0049(11)
N2 0.0555(18) 0.0305(15) 0.0295(15) -0.0036(12) -0.0085(13) -0.0100(14)
C1 0.052(2) 0.034(2) 0.066(3) -0.0024(18) -0.030(2) -0.0046(17)
C2 0.084(3) 0.041(2) 0.064(3) -0.016(2) -0.034(2) -0.011(2)
C3 0.062(2) 0.0257(18) 0.054(2) -0.0147(16) -0.0136(19) -0.0027(17)
C4 0.049(2) 0.0283(18) 0.045(2) -0.0056(15) -0.0109(17) 0.0005(16)
C5 0.048(2) 0.0286(18) 0.042(2) -0.0067(15) -0.0083(16) -0.0074(16)
C6 0.0375(19) 0.0208(17) 0.062(2) -0.0149(16) 0.0072(17) -0.0020(14)
C7 0.067(3) 0.041(2) 0.039(2) -0.0072(16) -0.0210(18) -0.0118(19)
C8 0.079(3) 0.044(2) 0.053(3) -0.011(2) -0.026(2) 0.004(2)
C9 0.105(4) 0.046(3) 0.042(2) -0.0037(19) -0.019(3) -0.005(3)
C10 0.146(5) 0.049(3) 0.049(3) -0.003(2) -0.009(3) -0.057(3)
C11 0.077(3) 0.063(3) 0.046(2) -0.004(2) -0.008(2) -0.037(2)
C12 0.062(2) 0.034(2) 0.039(2) -0.0085(16) -0.0110(17) -0.0019(18)

loop_
_atom_type_symbol
_atom_type_description
_atom_type_scat_dispersion_real
_atom_type_scat_dispersion_imag
_atom_type_scat_source
C C 0.0033 0.0016 'International Tables Vol C Tables 4.2.6.8 and 6.1.1.4'
H H 0.0000 0.0000 'International Tables Vol C Tables 4.2.6.8 and 6.1.1.4'
N N 0.0061 0.0033 'International Tables Vol C Tables 4.2.6.8 and 6.1.1.4'
Ag Ag -0.8971 1.1015 'International Tables Vol C Tables 4.2.6.8 and 6.1.1.4'
I I -0.4742 1.8119 'International Tables Vol C Tables 4.2.6.8 and 6.1.1.4'

loop_
_geom_angle_atom_site_label_1
_geom_angle_atom_site_label_2
_geom_angle_atom_site_label_3
_geom_angle
_geom_angle_site_symmetry_1
_geom_angle_site_symmetry_3
I3 Ag1 I1 105.517(15) . .
I3 Ag1 I2 110.350(13) . .
I1 Ag1 I2 126.490(14) . .
I3 Ag1 I2 117.735(13) . 2_656
I1 Ag1 I2 103.321(12) . 2_656
I2 Ag1 I2 93.704(11) . 2_656
Ag1 I2 Ag1 86.296(11) . 2_656
C5 N1 C1 120.4(3) . .
C5 N1 C6 119.8(3) . .
C1 N1 C6 119.8(3) . .
C11 N2 C7 120.2(4) . .
C11 N2 C12 120.9(4) . .
C7 N2 C12 118.8(3) . .
N1 C1 C2 120.5(3) . .
N1 C1 H1 119.8 . .
C2 C1 H1 119.8 . .
C1 C2 C3 119.9(4) . .
C1 C2 H2 120.1 . .
C3 C2 H2 120.1 . .
C4 C3 C2 119.3(3) . .
C4 C3 H3 120.3 . .
C2 C3 H3 120.3 . .
C3 C4 C5 119.7(3) . .
C3 C4 H4 120.2 . .
C5 C4 H4 120.2 . .
N1 C5 C4 120.2(3) . .
N1 C5 H5 119.9 . .
C4 C5 H5 119.9 . .
N1 C6 C6 110.3(3) . 2_576
N1 C6 H6A 109.6 . .
C6 C6 H6A 109.6 2_576 .
N1 C6 H6B 109.6 . .
C6 C6 H6B 109.6 2_576 .
H6A C6 H6B 108.1 . .
C8 C7 N2 121.4(4) . .
C8 C7 H7 119.3 . .
N2 C7 H7 119.3 . .
C9 C8 C7 120.1(5) . .
C9 C8 H8 119.9 . .
C7 C8 H8 119.9 . .
C8 C9 C10 120.1(5) . .
C8 C9 H9 119.9 . .
C10 C9 H9 119.9 . .
C9 C10 C11 119.2(5) . .
C9 C10 H10 120.4 . .
C11 C10 H10 120.4 . .
N2 C11 C10 118.9(5) . .
N2 C11 H11 120.6 . .
C10 C11 H11 120.6 . .
N2 C12 C12 109.5(4) . 2_657
N2 C12 H12A 109.8 . .
C12 C12 H12A 109.8 2_657 .
N2 C12 H12B 109.8 . .
C12 C12 H12B 109.8 2_657 .
H12A C12 H12B 108.2 . .

loop_
_geom_bond_atom_site_label_1
_geom_bond_atom_site_label_2
_geom_bond_distance
_geom_bond_site_symmetry_2
Ag1 I3 2.7938(4) .
Ag1 I1 2.8577(5) .
Ag1 I2 2.9156(5) .
Ag1 I2 2.9342(5) 2_656
I2 Ag1 2.9342(5) 2_656
N1 C5 1.347(4) .
N1 C1 1.351(5) .
N1 C6 1.475(4) .
N2 C11 1.342(5) .
N2 C7 1.351(5) .
N2 C12 1.480(5) .
C1 C2 1.363(6) .
C1 H1 0.9300 .
C2 C3 1.374(6) .
C2 H2 0.9300 .
C3 C4 1.370(5) .
C3 H3 0.9300 .
C4 C5 1.378(5) .
C4 H4 0.9300 .
C5 H5 0.9300 .
C6 C6 1.507(7) 2_576
C6 H6A 0.9700 .
C6 H6B 0.9700 .
C7 C8 1.350(6) .
C7 H7 0.9300 .
C8 C9 1.336(7) .
C8 H8 0.9300 .
C9 C10 1.370(8) .
C9 H9 0.9300 .
C10 C11 1.407(7) .
C10 H10 0.9300 .
C11 H11 0.9300 .
C12 C12 1.518(7) 2_657
C12 H12A 0.9700 .
C12 H12B 0.9700 .

loop_
_geom_torsion_atom_site_label_1
_geom_torsion_atom_site_label_2
_geom_torsion_atom_site_label_3
_geom_torsion_atom_site_label_4
_geom_torsion
_geom_torsion_site_symmetry_1
_geom_torsion_site_symmetry_4
I3 Ag1 I2 Ag1 121.428(16) . 2_656
I1 Ag1 I2 Ag1 -109.576(17) . 2_656
I2 Ag1 I2 Ag1 0.0 2_656 2_656
C5 N1 C1 C2 0.5(6) . .
C6 N1 C1 C2 -178.9(4) . .
N1 C1 C2 C3 0.2(7) . .
C1 C2 C3 C4 -0.5(7) . .
C2 C3 C4 C5 0.1(6) . .
C1 N1 C5 C4 -0.9(5) . .
C6 N1 C5 C4 178.5(3) . .
C3 C4 C5 N1 0.6(6) . .
C5 N1 C6 C6 92.5(5) . 2_576
C1 N1 C6 C6 -88.1(5) . 2_576
C11 N2 C7 C8 0.5(6) . .
C12 N2 C7 C8 -179.7(4) . .
N2 C7 C8 C9 0.9(6) . .
C7 C8 C9 C10 -0.8(7) . .
C8 C9 C10 C11 -0.6(7) . .
C7 N2 C11 C10 -2.0(6) . .
C12 N2 C11 C10 178.3(4) . .
C9 C10 C11 N2 2.1(7) . .
C11 N2 C12 C12 98.7(5) . 2_657
C7 N2 C12 C12 -81.1(5) . 2_657
